data_4312987
loop_
_publ_author_name
'Robin Polt'
'Brian D. Kelly'
'Brian D. Dangel'
'Udaya Bhaskar Tadikonda'
'Regina E. Ross'
'Arnold M. Raitsimring'
'Andrei V. Astashkin'

_publ_contact_author_address
;
     University of Arizona
     Department of Chemistry
     1306 E. University
     Tucson, AZ 85721-0041
     USA
;
_publ_contact_author_email polt@u.arizona.edu
_publ_contact_author_fax 520-621-8407
_publ_contact_author_name 'Dr. Robin Polt'
_publ_contact_author_phone 520-621-6322
_publ_section_title
;
 Optically Active 4- and 5-Coordinate Transition Metal Complexes of
 Bifurcated Dipeptide Schiff Bases
;
_journal_name_full 'Inorganic Chemistry'
_journal_page_first 566
_journal_page_last 574
_journal_paper_doi 10.1021/ic025996o
_journal_volume 42
_journal_year 2003
_chemical_formula_analytical 'C41 H33 N3 O'
_chemical_formula_iupac 'C41 H33 N3 O'
_chemical_formula_moiety 'C41 H33 N3 O'
_chemical_formula_structural 'C41 H33 N3 O'
_chemical_formula_sum 'C41 H33 N3 O'
_chemical_formula_weight 583.70
_chemical_name_common 'mono phe-tridentate ligand'
_chemical_name_systematic
; 
 ? 
;
_space_group_IT_number 19
_symmetry_cell_setting orthorhombic
_symmetry_space_group_name_Hall 'P 2ac 2ab'
_symmetry_space_group_name_H-M 'P 21 21 21'
_atom_sites_solution_hydrogens geom
_atom_sites_solution_primary direct
_atom_sites_solution_secondary difmap
_audit_creation_method SHELXL-97
_cell_angle_alpha 90.00
_cell_angle_beta 90.00
_cell_angle_gamma 90.00
_cell_formula_units_Z 4
_cell_length_a 9.7799(6)
_cell_length_b 17.6968(10)
_cell_length_c 18.0760(10)
_cell_measurement_reflns_used 7362
_cell_measurement_temperature 170(2)
_cell_measurement_theta_max 24.455
_cell_measurement_theta_min 2.302
_cell_volume 3128.5(3)
_computing_cell_refinement 'Bruker SMART'
_computing_data_collection 'Bruker SMART'
_computing_data_reduction 'Bruker SHELXTL'
_computing_molecular_graphics 'Bruker SHELXTL'
_computing_publication_material 'Bruker SHELXTL'
_computing_structure_refinement 'SHELXL-97 (Sheldrick, 1997)'
_computing_structure_solution 'SHELXS-97 (Sheldrick, 1990)'
_diffrn_ambient_temperature 170(2)
_diffrn_measured_fraction_theta_full 0.943
_diffrn_measured_fraction_theta_max 0.943
_diffrn_measurement_device_type 'CCD area detector'
_diffrn_measurement_method 'phi and omega scans'
_diffrn_measurement_specimen_support 'glass fiber'
_diffrn_radiation_monochromator graphite
_diffrn_radiation_source 'fine-focus sealed tube'
_diffrn_radiation_type MoK\a
_diffrn_radiation_wavelength 0.71073
_diffrn_reflns_av_R_equivalents 0.0850
_diffrn_reflns_av_sigmaI/netI 0.1113
_diffrn_reflns_limit_h_max 12
_diffrn_reflns_limit_h_min -13
_diffrn_reflns_limit_k_max 23
_diffrn_reflns_limit_k_min -22
_diffrn_reflns_limit_l_max 24
_diffrn_reflns_limit_l_min -24
_diffrn_reflns_number 28537
_diffrn_reflns_theta_full 28.82
_diffrn_reflns_theta_max 28.82
_diffrn_reflns_theta_min 1.61
_diffrn_standards_decay_% -0.21
_diffrn_standards_interval_count 2727
_diffrn_standards_number 121
_exptl_absorpt_coefficient_mu 0.075
_exptl_absorpt_correction_T_max 0.9963
_exptl_absorpt_correction_T_min 0.9758
_exptl_absorpt_correction_type none
_exptl_crystal_colour yellow
_exptl_crystal_density_diffrn 1.239
_exptl_crystal_density_method 'not measured'
_exptl_crystal_description rectangular
_exptl_crystal_F_000 1232
_exptl_crystal_size_max 0.33
_exptl_crystal_size_mid 0.17
_exptl_crystal_size_min 0.05
_refine_diff_density_max 0.193
_refine_diff_density_min -0.155
_refine_diff_density_rms 0.042
_refine_ls_abs_structure_details 'Flack H D (1983), Acta Cryst. A39, 876-881'
_refine_ls_abs_structure_Flack -1.3(18)
_refine_ls_extinction_coef 0.0042(4)
_refine_ls_extinction_expression Fc^*^=kFc[1+0.001xFc^2^\l^3^/sin(2\q)]^-1/4^
_refine_ls_extinction_method SHELXL
_refine_ls_goodness_of_fit_ref 0.881
_refine_ls_hydrogen_treatment mixed
_refine_ls_matrix_type full
_refine_ls_number_parameters 410
_refine_ls_number_reflns 7515
_refine_ls_number_restraints 0
_refine_ls_restrained_S_all 0.881
_refine_ls_R_factor_all 0.1171
_refine_ls_R_factor_gt 0.0432
_refine_ls_shift/su_max 0.001
_refine_ls_shift/su_mean 0.000
_refine_ls_structure_factor_coef Fsqd
_refine_ls_weighting_details 'calc w=1/[\s^2^(Fo^2^)+(0.0286P)^2^+0.0000P] where P=(Fo^2^+2Fc^2^)/3'
_refine_ls_weighting_scheme calc
_refine_ls_wR_factor_gt 0.0728
_refine_ls_wR_factor_ref 0.0920
_reflns_number_gt 3972
_reflns_number_total 7515
_reflns_threshold_expression >2sigma(I)
_cod_data_source_file ic025996o_s2_1.cif
_cod_data_source_block Mono-Phe-tridentate-ligand
_cod_depositor_comments
;
The following automatic conversions were performed:

'_symmetry_cell_setting' value 'Orthorhombic' changed to
'orthorhombic' according to the built-in table from CIF Core
dictionary named 'cif_core.dic' version 2.4.1 from 2010-06-29.

Automatic conversion script
Id: cif_fix_values 1646 2011-03-28 12:23:43Z adriana 

The following automatic conversions were performed:
'_symmetry_space_group_number' data item was removed -- it should
have been renamed to '_space_group_IT_number' as specified in the
replacement file
'/home/antanas/src/cod-tools/trunk/data/replacement-values/replacement_tags.lst',
but the replacement data item was already present in the data block
and had the same value as the '_symmetry_space_group_number' data
item.

Automatic conversion script
Id: cif_correct_tags 4998 2017-03-02 13:24:31Z antanas 
;
_cod_database_code 4312987

loop_
_symmetry_equiv_pos_as_xyz
'x, y, z'
'-x+1/2, -y, z+1/2'
'-x, y+1/2, -z+1/2'
'x+1/2, -y+1/2, -z'

loop_
_atom_site_label
_atom_site_type_symbol
_atom_site_fract_x
_atom_site_fract_y
_atom_site_fract_z
_atom_site_U_iso_or_equiv
_atom_site_adp_type
_atom_site_occupancy
_atom_site_symmetry_multiplicity
_atom_site_calc_flag
_atom_site_refinement_flags
_atom_site_disorder_assembly
_atom_site_disorder_group
N1 N 0.47350(19) 0.91432(10) -0.00364(10) 0.0280(5) Uani 1 1 d . . .
N8 N 0.2873(2) 1.00899(11) 0.04942(10) 0.0285(5) Uani 1 1 d . . .
H8 H 0.330(2) 1.0107(13) 0.0068(12) 0.034 Uiso 1 1 d . . .
N12 N 0.28373(19) 1.11169(10) -0.05707(10) 0.0281(5) Uani 1 1 d . . .
O10 O 0.10474(19) 1.06322(9) 0.10751(9) 0.0464(5) Uani 1 1 d . . .
C2 C 0.4226(2) 0.89839(12) 0.06818(12) 0.0262(5) Uani 1 1 d . . .
C3 C 0.4520(3) 0.83304(13) 0.10793(13) 0.0344(6) Uani 1 1 d . . .
H3 H 0.5232 0.8006 0.0916 0.041 Uiso 1 1 calc R . .
C4 C 0.3788(3) 0.81480(14) 0.17088(13) 0.0382(6) Uani 1 1 d . . .
H4 H 0.3990 0.7697 0.1971 0.046 Uiso 1 1 calc R . .
C5 C 0.2771(3) 0.86190(14) 0.19547(13) 0.0360(6) Uani 1 1 d . . .
H5 H 0.2270 0.8491 0.2387 0.043 Uiso 1 1 calc R . .
C6 C 0.2467(2) 0.92810(14) 0.15773(12) 0.0324(6) Uani 1 1 d . . .
H6 H 0.1776 0.9610 0.1758 0.039 Uiso 1 1 calc R . .
C7 C 0.3174(2) 0.94617(13) 0.09360(12) 0.0268(5) Uani 1 1 d . . .
C9 C 0.1820(3) 1.05844(13) 0.05446(13) 0.0311(6) Uani 1 1 d . . .
C11 C 0.1584(2) 1.10688(13) -0.01372(12) 0.0292(6) Uani 1 1 d . . .
H11 H 0.1308 1.1588 0.0021 0.035 Uiso 1 1 calc R . .
C13 C 0.0406(2) 1.07113(13) -0.05928(14) 0.0350(6) Uani 1 1 d . . .
H13A H -0.0385 1.0629 -0.0261 0.042 Uiso 1 1 calc R . .
H13B H 0.0120 1.1075 -0.0979 0.042 Uiso 1 1 calc R . .
C14 C 0.0764(2) 0.99708(13) -0.09608(13) 0.0306(6) Uani 1 1 d . . .
C15 C 0.1115(2) 0.99418(15) -0.17046(14) 0.0392(6) Uani 1 1 d . . .
H15 H 0.1109 1.0393 -0.1989 0.047 Uiso 1 1 calc R . .
C16 C 0.1474(3) 0.92671(17) -0.20384(15) 0.0483(8) Uani 1 1 d . . .
H16 H 0.1718 0.9257 -0.2547 0.058 Uiso 1 1 calc R . .
C17 C 0.1476(3) 0.86100(16) -0.16308(17) 0.0468(8) Uani 1 1 d . . .
H17 H 0.1713 0.8144 -0.1857 0.056 Uiso 1 1 calc R . .
C18 C 0.1132(2) 0.86335(14) -0.08911(16) 0.0417(7) Uani 1 1 d . . .
H18 H 0.1144 0.8181 -0.0609 0.050 Uiso 1 1 calc R . .
C19 C 0.0771(2) 0.93024(13) -0.05564(14) 0.0343(6) Uani 1 1 d . . .
H19 H 0.0525 0.9308 -0.0048 0.041 Uiso 1 1 calc R . .
C20 C 0.5942(2) 0.89801(12) -0.02707(12) 0.0260(5) Uani 1 1 d . . .
C21 C 0.6179(2) 0.90307(12) -0.10816(12) 0.0248(5) Uani 1 1 d . . .
C22 C 0.5054(2) 0.90730(12) -0.15559(12) 0.0300(6) Uani 1 1 d . . .
H22 H 0.4154 0.9083 -0.1357 0.036 Uiso 1 1 calc R . .
C23 C 0.5245(3) 0.91012(13) -0.23157(13) 0.0360(6) Uani 1 1 d . . .
H23 H 0.4475 0.9128 -0.2635 0.043 Uiso 1 1 calc R . .
C24 C 0.6549(3) 0.90905(14) -0.26098(13) 0.0378(7) Uani 1 1 d . . .
H24 H 0.6676 0.9113 -0.3130 0.045 Uiso 1 1 calc R . .
C25 C 0.7662(3) 0.90467(14) -0.21472(13) 0.0382(6) Uani 1 1 d . . .
H25 H 0.8558 0.9035 -0.2349 0.046 Uiso 1 1 calc R . .
C26 C 0.7483(2) 0.90195(14) -0.13875(12) 0.0346(6) Uani 1 1 d . . .
H26 H 0.8259 0.8993 -0.1072 0.042 Uiso 1 1 calc R . .
C27 C 0.7108(2) 0.87469(13) 0.02132(12) 0.0284(6) Uani 1 1 d . . .
C28 C 0.7541(3) 0.92079(14) 0.07935(12) 0.0348(6) Uani 1 1 d . . .
H28 H 0.7107 0.9681 0.0876 0.042 Uiso 1 1 calc R . .
C29 C 0.8595(3) 0.89801(15) 0.12480(14) 0.0419(7) Uani 1 1 d . . .
H29 H 0.8911 0.9307 0.1628 0.050 Uiso 1 1 calc R . .
C30 C 0.9194(3) 0.82833(15) 0.11554(14) 0.0425(7) Uani 1 1 d . . .
H30 H 0.9891 0.8122 0.1485 0.051 Uiso 1 1 calc R . .
C31 C 0.8783(2) 0.78209(14) 0.05866(14) 0.0384(7) Uani 1 1 d . . .
H31 H 0.9197 0.7340 0.0523 0.046 Uiso 1 1 calc R . .
C32 C 0.7764(2) 0.80563(12) 0.01051(12) 0.0321(6) Uani 1 1 d . . .
H32 H 0.7512 0.7745 -0.0301 0.038 Uiso 1 1 calc R . .
C33 C 0.3224(2) 1.17466(13) -0.08475(12) 0.0267(5) Uani 1 1 d . . .
C34 C 0.2406(2) 1.24586(12) -0.07949(12) 0.0290(6) Uani 1 1 d . . .
C35 C 0.1315(3) 1.25739(14) -0.12747(14) 0.0398(7) Uani 1 1 d . . .
H35 H 0.1108 1.2206 -0.1640 0.048 Uiso 1 1 calc R . .
C36 C 0.0529(3) 1.32203(16) -0.12231(16) 0.0491(7) Uani 1 1 d . . .
H36 H -0.0219 1.3294 -0.1550 0.059 Uiso 1 1 calc R . .
C37 C 0.0831(3) 1.37576(15) -0.06988(18) 0.0541(9) Uani 1 1 d . . .
H37 H 0.0291 1.4203 -0.0665 0.065 Uiso 1 1 calc R . .
C38 C 0.1912(3) 1.36525(14) -0.02224(16) 0.0482(8) Uani 1 1 d . . .
H38 H 0.2120 1.4026 0.0138 0.058 Uiso 1 1 calc R . .
C39 C 0.2694(3) 1.30039(13) -0.02683(13) 0.0377(6) Uani 1 1 d . . .
H39 H 0.3435 1.2932 0.0064 0.045 Uiso 1 1 calc R . .
C40 C 0.4562(2) 1.17717(13) -0.12429(12) 0.0285(6) Uani 1 1 d . . .
C41 C 0.5207(3) 1.24509(14) -0.13986(12) 0.0346(6) Uani 1 1 d . . .
H41 H 0.4767 1.2914 -0.1282 0.042 Uiso 1 1 calc R . .
C42 C 0.6492(3) 1.24572(15) -0.17239(14) 0.0432(7) Uani 1 1 d . . .
H42 H 0.6931 1.2926 -0.1821 0.052 Uiso 1 1 calc R . .
C43 C 0.7138(3) 1.17918(15) -0.19078(14) 0.0446(7) Uani 1 1 d . . .
H43 H 0.8018 1.1800 -0.2130 0.054 Uiso 1 1 calc R . .
C44 C 0.6494(3) 1.11131(15) -0.17653(14) 0.0445(7) Uani 1 1 d . . .
H44 H 0.6931 1.0652 -0.1893 0.053 Uiso 1 1 calc R . .
C45 C 0.5217(3) 1.11001(14) -0.14373(13) 0.0373(6) Uani 1 1 d . . .
H45 H 0.4782 1.0630 -0.1344 0.045 Uiso 1 1 calc R . .

loop_
_atom_site_aniso_label
_atom_site_aniso_U_11
_atom_site_aniso_U_22
_atom_site_aniso_U_33
_atom_site_aniso_U_23
_atom_site_aniso_U_13
_atom_site_aniso_U_12
N1 0.0312(12) 0.0269(11) 0.0259(11) 0.0023(9) 0.0033(10) 0.0041(9)
N8 0.0330(12) 0.0265(11) 0.0261(11) 0.0003(10) 0.0041(9) 0.0026(10)
N12 0.0322(12) 0.0229(11) 0.0290(11) 0.0013(9) 0.0028(9) -0.0017(9)
O10 0.0597(13) 0.0397(11) 0.0398(11) 0.0054(9) 0.0208(10) 0.0167(10)
C2 0.0298(14) 0.0272(13) 0.0217(12) 0.0023(11) 0.0018(11) -0.0010(11)
C3 0.0393(16) 0.0311(15) 0.0328(14) 0.0037(12) 0.0038(12) 0.0042(12)
C4 0.0461(17) 0.0361(15) 0.0325(15) 0.0072(13) 0.0020(13) 0.0004(13)
C5 0.0408(16) 0.0368(15) 0.0303(14) 0.0071(12) 0.0038(12) -0.0033(13)
C6 0.0356(15) 0.0354(15) 0.0263(13) -0.0005(11) 0.0037(12) -0.0015(12)
C7 0.0293(14) 0.0266(13) 0.0246(13) 0.0008(11) -0.0036(11) -0.0003(11)
C9 0.0390(16) 0.0222(13) 0.0320(14) -0.0021(11) 0.0051(13) -0.0011(12)
C11 0.0334(14) 0.0211(12) 0.0331(14) 0.0002(11) 0.0048(12) 0.0024(11)
C13 0.0281(14) 0.0314(14) 0.0456(15) 0.0071(12) 0.0023(13) 0.0009(12)
C14 0.0241(13) 0.0278(14) 0.0398(15) 0.0042(12) -0.0029(11) -0.0040(11)
C15 0.0362(16) 0.0417(16) 0.0399(16) 0.0020(14) -0.0019(13) -0.0066(13)
C16 0.0410(18) 0.063(2) 0.0412(17) -0.0111(16) 0.0006(14) -0.0115(16)
C17 0.0339(16) 0.0416(18) 0.065(2) -0.0217(16) -0.0027(15) -0.0054(14)
C18 0.0349(16) 0.0306(15) 0.0596(19) 0.0020(14) -0.0071(15) -0.0068(13)
C19 0.0339(15) 0.0324(14) 0.0366(14) 0.0050(12) -0.0040(12) -0.0070(12)
C20 0.0306(14) 0.0210(12) 0.0264(13) 0.0022(11) -0.0023(11) -0.0015(11)
C21 0.0251(13) 0.0244(13) 0.0247(12) 0.0006(10) -0.0005(10) 0.0014(11)
C22 0.0268(14) 0.0332(15) 0.0299(14) -0.0003(11) -0.0006(11) 0.0011(11)
C23 0.0342(15) 0.0448(17) 0.0289(14) -0.0001(12) -0.0054(12) 0.0019(13)
C24 0.0445(17) 0.0425(17) 0.0263(13) -0.0006(12) 0.0028(13) -0.0028(13)
C25 0.0331(15) 0.0461(16) 0.0352(15) -0.0016(13) 0.0048(13) 0.0032(13)
C26 0.0269(14) 0.0472(16) 0.0299(14) 0.0021(12) -0.0024(11) 0.0022(12)
C27 0.0288(14) 0.0300(14) 0.0265(13) 0.0025(11) 0.0001(11) 0.0042(11)
C28 0.0429(16) 0.0314(14) 0.0301(13) -0.0023(12) -0.0042(12) -0.0007(12)
C29 0.0469(17) 0.0433(17) 0.0356(15) -0.0013(14) -0.0126(13) -0.0017(14)
C30 0.0387(16) 0.0500(18) 0.0386(16) 0.0084(14) -0.0091(13) 0.0031(14)
C31 0.0357(15) 0.0407(16) 0.0389(16) 0.0082(13) -0.0023(13) 0.0097(13)
C32 0.0360(15) 0.0293(14) 0.0308(14) 0.0020(11) 0.0000(12) 0.0050(12)
C33 0.0336(14) 0.0243(13) 0.0221(12) -0.0011(11) -0.0026(11) -0.0017(11)
C34 0.0354(14) 0.0224(13) 0.0291(13) 0.0029(11) 0.0038(12) -0.0006(11)
C35 0.0417(17) 0.0382(16) 0.0395(16) 0.0067(13) -0.0026(13) 0.0047(14)
C36 0.0385(17) 0.0447(18) 0.064(2) 0.0204(17) 0.0039(15) 0.0081(15)
C37 0.0430(19) 0.0288(16) 0.091(2) 0.0104(17) 0.0267(18) 0.0118(14)
C38 0.052(2) 0.0309(16) 0.0611(19) -0.0073(14) 0.0247(17) -0.0024(15)
C39 0.0428(16) 0.0297(15) 0.0407(15) -0.0008(12) 0.0049(13) -0.0035(13)
C40 0.0341(15) 0.0268(13) 0.0246(13) 0.0015(11) 0.0009(11) -0.0013(12)
C41 0.0367(16) 0.0313(15) 0.0358(15) 0.0047(12) 0.0018(13) 0.0010(13)
C42 0.0457(17) 0.0356(16) 0.0481(17) 0.0083(14) 0.0097(15) -0.0052(13)
C43 0.0343(16) 0.0485(17) 0.0511(17) 0.0078(15) 0.0126(13) 0.0015(15)
C44 0.0459(17) 0.0377(16) 0.0499(17) -0.0001(14) 0.0160(15) 0.0088(13)
C45 0.0438(17) 0.0282(14) 0.0400(15) 0.0016(12) 0.0107(13) -0.0012(13)

loop_
_atom_type_symbol
_atom_type_description
_atom_type_scat_dispersion_real
_atom_type_scat_dispersion_imag
_atom_type_scat_source
C C 0.0033 0.0016 'International Tables Vol C Tables 4.2.6.8 and 6.1.1.4'
H H 0.0000 0.0000 'International Tables Vol C Tables 4.2.6.8 and 6.1.1.4'
N N 0.0061 0.0033 'International Tables Vol C Tables 4.2.6.8 and 6.1.1.4'
O O 0.0106 0.0060 'International Tables Vol C Tables 4.2.6.8 and 6.1.1.4'

loop_
_geom_angle_atom_site_label_1
_geom_angle_atom_site_label_2
_geom_angle_atom_site_label_3
_geom_angle
_geom_angle_site_symmetry_1
_geom_angle_site_symmetry_3
_geom_angle_publ_flag
C20 N1 C2 125.35(19) . . ?
C9 N8 C7 129.4(2) . . ?
C9 N8 H8 113.3(16) . . ?
C7 N8 H8 115.6(16) . . ?
C33 N12 C11 120.68(19) . . ?
C3 C2 C7 118.8(2) . . ?
C3 C2 N1 124.4(2) . . ?
C7 C2 N1 115.82(19) . . ?
C4 C3 C2 120.8(2) . . ?
C4 C3 H3 119.6 . . ?
C2 C3 H3 119.6 . . ?
C5 C4 C3 120.0(2) . . ?
C5 C4 H4 120.0 . . ?
C3 C4 H4 120.0 . . ?
C4 C5 C6 120.6(2) . . ?
C4 C5 H5 119.7 . . ?
C6 C5 H5 119.7 . . ?
C7 C6 C5 119.9(2) . . ?
C7 C6 H6 120.0 . . ?
C5 C6 H6 120.0 . . ?
C6 C7 N8 123.7(2) . . ?
C6 C7 C2 119.9(2) . . ?
N8 C7 C2 116.35(19) . . ?
O10 C9 N8 124.5(2) . . ?
O10 C9 C11 120.2(2) . . ?
N8 C9 C11 115.2(2) . . ?
N12 C11 C9 109.98(19) . . ?
N12 C11 C13 111.28(18) . . ?
C9 C11 C13 108.27(18) . . ?
N12 C11 H11 109.1 . . ?
C9 C11 H11 109.1 . . ?
C13 C11 H11 109.1 . . ?
C14 C13 C11 114.58(19) . . ?
C14 C13 H13A 108.6 . . ?
C11 C13 H13A 108.6 . . ?
C14 C13 H13B 108.6 . . ?
C11 C13 H13B 108.6 . . ?
H13A C13 H13B 107.6 . . ?
C15 C14 C19 118.4(2) . . ?
C15 C14 C13 121.0(2) . . ?
C19 C14 C13 120.5(2) . . ?
C16 C15 C14 121.1(3) . . ?
C16 C15 H15 119.4 . . ?
C14 C15 H15 119.4 . . ?
C17 C16 C15 119.7(3) . . ?
C17 C16 H16 120.1 . . ?
C15 C16 H16 120.1 . . ?
C16 C17 C18 119.5(3) . . ?
C16 C17 H17 120.2 . . ?
C18 C17 H17 120.2 . . ?
C19 C18 C17 121.0(3) . . ?
C19 C18 H18 119.5 . . ?
C17 C18 H18 119.5 . . ?
C18 C19 C14 120.1(2) . . ?
C18 C19 H19 119.9 . . ?
C14 C19 H19 119.9 . . ?
N1 C20 C21 117.0(2) . . ?
N1 C20 C27 124.7(2) . . ?
C21 C20 C27 118.3(2) . . ?
C26 C21 C22 118.6(2) . . ?
C26 C21 C20 122.3(2) . . ?
C22 C21 C20 119.1(2) . . ?
C23 C22 C21 120.2(2) . . ?
C23 C22 H22 119.9 . . ?
C21 C22 H22 119.9 . . ?
C24 C23 C22 120.3(2) . . ?
C24 C23 H23 119.8 . . ?
C22 C23 H23 119.8 . . ?
C25 C24 C23 119.8(2) . . ?
C25 C24 H24 120.1 . . ?
C23 C24 H24 120.1 . . ?
C24 C25 C26 120.3(2) . . ?
C24 C25 H25 119.8 . . ?
C26 C25 H25 119.8 . . ?
C25 C26 C21 120.6(2) . . ?
C25 C26 H26 119.7 . . ?
C21 C26 H26 119.7 . . ?
C32 C27 C28 118.6(2) . . ?
C32 C27 C20 120.7(2) . . ?
C28 C27 C20 120.6(2) . . ?
C29 C28 C27 120.3(2) . . ?
C29 C28 H28 119.9 . . ?
C27 C28 H28 119.9 . . ?
C30 C29 C28 120.5(2) . . ?
C30 C29 H29 119.7 . . ?
C28 C29 H29 119.7 . . ?
C31 C30 C29 120.0(2) . . ?
C31 C30 H30 120.0 . . ?
C29 C30 H30 120.0 . . ?
C30 C31 C32 120.0(2) . . ?
C30 C31 H31 120.0 . . ?
C32 C31 H31 120.0 . . ?
C31 C32 C27 120.4(2) . . ?
C31 C32 H32 119.8 . . ?
C27 C32 H32 119.8 . . ?
N12 C33 C40 118.2(2) . . ?
N12 C33 C34 123.4(2) . . ?
C40 C33 C34 118.3(2) . . ?
C39 C34 C35 118.9(2) . . ?
C39 C34 C33 121.5(2) . . ?
C35 C34 C33 119.7(2) . . ?
C36 C35 C34 120.4(3) . . ?
C36 C35 H35 119.8 . . ?
C34 C35 H35 119.8 . . ?
C37 C36 C35 120.0(3) . . ?
C37 C36 H36 120.0 . . ?
C35 C36 H36 120.0 . . ?
C36 C37 C38 120.2(3) . . ?
C36 C37 H37 119.9 . . ?
C38 C37 H37 119.9 . . ?
C37 C38 C39 120.0(3) . . ?
C37 C38 H38 120.0 . . ?
C39 C38 H38 120.0 . . ?
C38 C39 C34 120.5(3) . . ?
C38 C39 H39 119.8 . . ?
C34 C39 H39 119.8 . . ?
C41 C40 C45 118.6(2) . . ?
C41 C40 C33 121.5(2) . . ?
C45 C40 C33 119.9(2) . . ?
C40 C41 C42 120.3(2) . . ?
C40 C41 H41 119.8 . . ?
C42 C41 H41 119.8 . . ?
C43 C42 C41 120.7(2) . . ?
C43 C42 H42 119.6 . . ?
C41 C42 H42 119.6 . . ?
C42 C43 C44 119.3(2) . . ?
C42 C43 H43 120.3 . . ?
C44 C43 H43 120.3 . . ?
C43 C44 C45 120.4(2) . . ?
C43 C44 H44 119.8 . . ?
C45 C44 H44 119.8 . . ?
C44 C45 C40 120.6(2) . . ?
C44 C45 H45 119.7 . . ?
C40 C45 H45 119.7 . . ?

loop_
_geom_bond_atom_site_label_1
_geom_bond_atom_site_label_2
_geom_bond_distance
_geom_bond_site_symmetry_2
_geom_bond_publ_flag
N1 C20 1.287(3) . ?
N1 C2 1.419(3) . ?
N8 C9 1.355(3) . ?
N8 C7 1.400(3) . ?
N8 H8 0.88(2) . ?
N12 C33 1.279(3) . ?
N12 C11 1.457(3) . ?
O10 C9 1.224(3) . ?
C2 C3 1.391(3) . ?
C2 C7 1.409(3) . ?
C3 C4 1.382(3) . ?
C3 H3 0.9500 . ?
C4 C5 1.372(3) . ?
C4 H4 0.9500 . ?
C5 C6 1.388(3) . ?
C5 H5 0.9500 . ?
C6 C7 1.387(3) . ?
C6 H6 0.9500 . ?
C9 C11 1.519(3) . ?
C11 C13 1.551(3) . ?
C11 H11 1.0000 . ?
C13 C14 1.511(3) . ?
C13 H13A 0.9900 . ?
C13 H13B 0.9900 . ?
C14 C15 1.389(3) . ?
C14 C19 1.391(3) . ?
C15 C16 1.383(3) . ?
C15 H15 0.9500 . ?
C16 C17 1.377(3) . ?
C16 H16 0.9500 . ?
C17 C18 1.379(4) . ?
C17 H17 0.9500 . ?
C18 C19 1.376(3) . ?
C18 H18 0.9500 . ?
C19 H19 0.9500 . ?
C20 C21 1.487(3) . ?
C20 C27 1.495(3) . ?
C21 C26 1.390(3) . ?
C21 C22 1.397(3) . ?
C22 C23 1.387(3) . ?
C22 H22 0.9500 . ?
C23 C24 1.382(3) . ?
C23 H23 0.9500 . ?
C24 C25 1.375(3) . ?
C24 H24 0.9500 . ?
C25 C26 1.385(3) . ?
C25 H25 0.9500 . ?
C26 H26 0.9500 . ?
C27 C32 1.394(3) . ?
C27 C28 1.394(3) . ?
C28 C29 1.379(3) . ?
C28 H28 0.9500 . ?
C29 C30 1.375(3) . ?
C29 H29 0.9500 . ?
C30 C31 1.374(3) . ?
C30 H30 0.9500 . ?
C31 C32 1.387(3) . ?
C31 H31 0.9500 . ?
C32 H32 0.9500 . ?
C33 C40 1.491(3) . ?
C33 C34 1.495(3) . ?
C34 C39 1.385(3) . ?
C34 C35 1.390(3) . ?
C35 C36 1.381(3) . ?
C35 H35 0.9500 . ?
C36 C37 1.374(4) . ?
C36 H36 0.9500 . ?
C37 C38 1.376(4) . ?
C37 H37 0.9500 . ?
C38 C39 1.382(3) . ?
C38 H38 0.9500 . ?
C39 H39 0.9500 . ?
C40 C41 1.386(3) . ?
C40 C45 1.395(3) . ?
C41 C42 1.388(3) . ?
C41 H41 0.9500 . ?
C42 C43 1.377(3) . ?
C42 H42 0.9500 . ?
C43 C44 1.381(3) . ?
C43 H43 0.9500 . ?
C44 C45 1.382(3) . ?
C44 H44 0.9500 . ?
C45 H45 0.9500 . ?

loop_
_geom_torsion_atom_site_label_1
_geom_torsion_atom_site_label_2
_geom_torsion_atom_site_label_3
_geom_torsion_atom_site_label_4
_geom_torsion
_geom_torsion_site_symmetry_1
_geom_torsion_site_symmetry_2
_geom_torsion_site_symmetry_3
_geom_torsion_site_symmetry_4
_geom_torsion_publ_flag
C20 N1 C2 C3 -37.6(3) . . . . ?
C20 N1 C2 C7 154.0(2) . . . . ?
C7 C2 C3 C4 0.5(3) . . . . ?
N1 C2 C3 C4 -167.5(2) . . . . ?
C2 C3 C4 C5 -0.9(4) . . . . ?
C3 C4 C5 C6 -0.1(4) . . . . ?
C4 C5 C6 C7 1.5(4) . . . . ?
C5 C6 C7 N8 175.6(2) . . . . ?
C5 C6 C7 C2 -1.9(3) . . . . ?
C9 N8 C7 C6 -7.0(4) . . . . ?
C9 N8 C7 C2 170.6(2) . . . . ?
C3 C2 C7 C6 0.9(3) . . . . ?
N1 C2 C7 C6 169.95(19) . . . . ?
C3 C2 C7 N8 -176.8(2) . . . . ?
N1 C2 C7 N8 -7.7(3) . . . . ?
C7 N8 C9 O10 12.5(4) . . . . ?
C7 N8 C9 C11 -164.1(2) . . . . ?
C33 N12 C11 C9 -136.9(2) . . . . ?
C33 N12 C11 C13 103.1(2) . . . . ?
O10 C9 C11 N12 160.3(2) . . . . ?
N8 C9 C11 N12 -22.9(3) . . . . ?
O10 C9 C11 C13 -77.9(3) . . . . ?
N8 C9 C11 C13 98.9(2) . . . . ?
N12 C11 C13 C14 51.1(3) . . . . ?
C9 C11 C13 C14 -69.8(2) . . . . ?
C11 C13 C14 C15 -99.7(3) . . . . ?
C11 C13 C14 C19 79.2(3) . . . . ?
C19 C14 C15 C16 -0.4(3) . . . . ?
C13 C14 C15 C16 178.5(2) . . . . ?
C14 C15 C16 C17 0.4(4) . . . . ?
C15 C16 C17 C18 -0.6(4) . . . . ?
C16 C17 C18 C19 0.8(4) . . . . ?
C17 C18 C19 C14 -0.8(4) . . . . ?
C15 C14 C19 C18 0.6(3) . . . . ?
C13 C14 C19 C18 -178.3(2) . . . . ?
C2 N1 C20 C21 166.33(19) . . . . ?
C2 N1 C20 C27 -13.7(4) . . . . ?
N1 C20 C21 C26 166.7(2) . . . . ?
C27 C20 C21 C26 -13.2(3) . . . . ?
N1 C20 C21 C22 -14.8(3) . . . . ?
C27 C20 C21 C22 165.25(19) . . . . ?
C26 C21 C22 C23 0.2(3) . . . . ?
C20 C21 C22 C23 -178.4(2) . . . . ?
C21 C22 C23 C24 -0.2(4) . . . . ?
C22 C23 C24 C25 0.4(4) . . . . ?
C23 C24 C25 C26 -0.5(4) . . . . ?
C24 C25 C26 C21 0.4(4) . . . . ?
C22 C21 C26 C25 -0.3(4) . . . . ?
C20 C21 C26 C25 178.2(2) . . . . ?
N1 C20 C27 C32 121.9(3) . . . . ?
C21 C20 C27 C32 -58.1(3) . . . . ?
N1 C20 C27 C28 -56.5(3) . . . . ?
C21 C20 C27 C28 123.5(2) . . . . ?
C32 C27 C28 C29 0.0(3) . . . . ?
C20 C27 C28 C29 178.4(2) . . . . ?
C27 C28 C29 C30 -2.8(4) . . . . ?
C28 C29 C30 C31 2.8(4) . . . . ?
C29 C30 C31 C32 0.0(4) . . . . ?
C30 C31 C32 C27 -2.8(4) . . . . ?
C28 C27 C32 C31 2.8(3) . . . . ?
C20 C27 C32 C31 -175.6(2) . . . . ?
C11 N12 C33 C40 175.98(19) . . . . ?
C11 N12 C33 C34 -4.0(3) . . . . ?
N12 C33 C34 C39 99.0(3) . . . . ?
C40 C33 C34 C39 -81.0(3) . . . . ?
N12 C33 C34 C35 -79.9(3) . . . . ?
C40 C33 C34 C35 100.2(3) . . . . ?
C39 C34 C35 C36 -0.3(4) . . . . ?
C33 C34 C35 C36 178.5(2) . . . . ?
C34 C35 C36 C37 0.5(4) . . . . ?
C35 C36 C37 C38 -0.2(4) . . . . ?
C36 C37 C38 C39 -0.3(4) . . . . ?
C37 C38 C39 C34 0.5(4) . . . . ?
C35 C34 C39 C38 -0.2(4) . . . . ?
C33 C34 C39 C38 -179.0(2) . . . . ?
N12 C33 C40 C41 -164.1(2) . . . . ?
C34 C33 C40 C41 15.9(3) . . . . ?
N12 C33 C40 C45 13.3(3) . . . . ?
C34 C33 C40 C45 -166.8(2) . . . . ?
C45 C40 C41 C42 -1.6(3) . . . . ?
C33 C40 C41 C42 175.8(2) . . . . ?
C40 C41 C42 C43 1.0(4) . . . . ?
C41 C42 C43 C44 0.0(4) . . . . ?
C42 C43 C44 C45 -0.4(4) . . . . ?
C43 C44 C45 C40 -0.2(4) . . . . ?
C41 C40 C45 C44 1.2(3) . . . . ?
C33 C40 C45 C44 -176.2(2) . . . . ?

loop_
_cod_related_entry_id
_cod_related_entry_database
_cod_related_entry_code
1 ChemSpider 30660918
